data_4311724
loop_
_publ_author_name
'Gema Fern\'andez'
'Montserrat Corbella'
'Montserrat Alfonso'
'Helen Stoeckli-Evans'
'Isabel Castro'

_publ_section_title
;
 A Comparative XAS and X-ray Diffraction Study of New Binuclear Mn(III)
 Complexes with Catalase Activity. Indirect Effect of the Counteranion on
 Magnetic Properties
;
_journal_name_full 'Inorganic Chemistry'
_journal_page_first 6684
_journal_page_last 6698
_journal_paper_doi 10.1021/ic0348897
_journal_volume 43
_journal_year 2004
_chemical_formula_moiety 'C20 H16 Mn N6 O6,(C20 H18 Mn N5 O4)^+^,(N O3)^-^'
_chemical_formula_sum 'C40 H34 Mn2 N12 O13'
_chemical_formula_weight 1000.67
_space_group_IT_number 61
_symmetry_cell_setting orthorhombic
_symmetry_space_group_name_Hall '-P 2ac 2ab'
_symmetry_space_group_name_H-M 'P b c a'
_atom_sites_solution_hydrogens geom
_atom_sites_solution_primary direct
_atom_sites_solution_secondary difmap
_audit_creation_method SHELXL-97
_cell_angle_alpha 90.00
_cell_angle_beta 90.00
_cell_angle_gamma 90.00
_cell_formula_units_Z 8
_cell_length_a 14.412(12)
_cell_length_b 17.208(18)
_cell_length_c 34.69(2)
_cell_measurement_reflns_used 18
_cell_measurement_temperature 293(2)
_cell_measurement_theta_max 18.60
_cell_measurement_theta_min 11.95
_cell_volume 8603(13)
_computing_cell_refinement 'STADI4 (Stoe & Cie GmbH, Darmstadt, 1997)'
_computing_data_collection 'STADI4 (Stoe & Cie GmbH, Darmstadt, 1997)'
_computing_data_reduction 'X-RED (Stoe & Cie GmbH, Darmstadt, 1997)'
_computing_molecular_graphics 'PLATON/PLUTON (Spek, 1990)'
_computing_publication_material 'SHELXL-97 (Sheldrick, 1997)'
_computing_structure_refinement 'SHELXL-97 (Sheldrick, 1997)'
_computing_structure_solution 'SHELXS-97 (Sheldrick, 1990)'
_diffrn_ambient_temperature 293(2)
_diffrn_measured_fraction_theta_full 0.999
_diffrn_measured_fraction_theta_max 0.999
_diffrn_measurement_device_type 'STOE AED2 4-circle diffractometer'
_diffrn_measurement_method 2\q/\w
_diffrn_radiation_monochromator graphite
_diffrn_radiation_source 'fine-focus sealed tube'
_diffrn_radiation_type MoK\a
_diffrn_radiation_wavelength 0.71069
_diffrn_reflns_av_R_equivalents 0.0000
_diffrn_reflns_av_sigmaI/netI 0.0766
_diffrn_reflns_limit_h_max 14
_diffrn_reflns_limit_h_min 0
_diffrn_reflns_limit_k_max 17
_diffrn_reflns_limit_k_min 0
_diffrn_reflns_limit_l_max 34
_diffrn_reflns_limit_l_min 0
_diffrn_reflns_number 4623
_diffrn_reflns_theta_full 21.00
_diffrn_reflns_theta_max 21.00
_diffrn_reflns_theta_min 2.19
_diffrn_standards_decay_% <2
_diffrn_standards_interval_time 60
_diffrn_standards_number 2
_exptl_absorpt_coefficient_mu 0.668
_exptl_absorpt_correction_type none
_exptl_crystal_colour yellow
_exptl_crystal_density_diffrn 1.545
_exptl_crystal_density_method 'not measured'
_exptl_crystal_description needle
_exptl_crystal_F_000 4096
_exptl_crystal_size_max 0.60
_exptl_crystal_size_mid 0.23
_exptl_crystal_size_min 0.19
_refine_diff_density_max 0.493
_refine_diff_density_min -0.619
_refine_diff_density_rms 0.169
_refine_ls_extinction_coef 0.0024(3)
_refine_ls_extinction_expression Fc^*^=kFc[1+0.001xFc^2^\l^3^/sin(2\q)]^-1/4^
_refine_ls_extinction_method SHELXL
_refine_ls_goodness_of_fit_ref 1.220
_refine_ls_hydrogen_treatment constr
_refine_ls_matrix_type full
_refine_ls_number_parameters 605
_refine_ls_number_reflns 4623
_refine_ls_number_restraints 0
_refine_ls_restrained_S_all 1.220
_refine_ls_R_factor_all 0.1575
_refine_ls_R_factor_gt 0.0877
_refine_ls_shift/su_max <0.001
_refine_ls_shift/su_mean <0.001
_refine_ls_structure_factor_coef Fsqd
_refine_ls_weighting_details 'calc w=1/[\s^2^(Fo^2^)+(0.0850P)^2^+35.2006P] where P=(Fo^2^+2Fc^2^)/3'
_refine_ls_weighting_scheme calc
_refine_ls_wR_factor_gt 0.1931
_refine_ls_wR_factor_ref 0.2501
_reflns_number_gt 2879
_reflns_number_total 4623
_reflns_threshold_expression I>2sigma(I)
_cod_data_source_file ic0348897si20030728_112650_3.cif
_cod_data_source_block cpd5
_cod_depositor_comments
;
The following automatic conversions were performed:

data name '_atom_site_symetry_multiplicity' was replaced with
'_atom_site_symmetry_multiplicity' as specified in the replacement
file 'data/replacement-values/replacement_tags.lst'.

Automatic conversion script
Id: cif_correct_tags 9268 2022-04-12 08:56:07Z antanas 
;
_cod_database_code 4311724

loop_
_symmetry_equiv_pos_as_xyz
'x, y, z'
'-x+1/2, -y, z+1/2'
'x+1/2, -y+1/2, -z'
'-x, y+1/2, -z+1/2'
'-x, -y, -z'
'x-1/2, y, -z-1/2'
'-x-1/2, y-1/2, z'
'x, -y-1/2, z-1/2'

loop_
_atom_site_label
_atom_site_type_symbol
_atom_site_fract_x
_atom_site_fract_y
_atom_site_fract_z
_atom_site_U_iso_or_equiv
_atom_site_adp_type
_atom_site_occupancy
_atom_site_symmetry_multiplicity
_atom_site_calc_flag
_atom_site_refinement_flags
_atom_site_disorder_assembly
_atom_site_disorder_group
Mn1 Mn 0.21377(12) 0.79655(10) 0.09951(5) 0.0492(6) Uani 1 1 d . . .
N1 N 0.2431(7) 0.9067(5) 0.0649(3) 0.049(2) Uani 1 1 d . . .
C2 C 0.3046(8) 0.9580(6) 0.0787(3) 0.046(3) Uani 1 1 d . . .
C3 C 0.3255(9) 1.0255(8) 0.0587(4) 0.069(4) Uani 1 1 d . . .
H3 H 0.3686 1.0604 0.0686 0.083 Uiso 1 1 calc R . .
C4 C 0.2828(11) 1.0407(7) 0.0246(4) 0.075(4) Uani 1 1 d . . .
H4 H 0.2978 1.0855 0.0109 0.090 Uiso 1 1 calc R . .
C5 C 0.2187(10) 0.9912(8) 0.0105(4) 0.067(4) Uani 1 1 d . . .
H5 H 0.1878 1.0019 -0.0124 0.081 Uiso 1 1 calc R . .
C6 C 0.2001(9) 0.9239(8) 0.0312(3) 0.068(4) Uani 1 1 d . . .
H6 H 0.1564 0.8892 0.0215 0.082 Uiso 1 1 calc R . .
N2 N 0.3292(7) 0.8683(6) 0.1305(3) 0.053(3) Uani 1 1 d . . .
C7 C 0.3487(7) 0.9393(8) 0.1158(3) 0.048(3) Uani 1 1 d . . .
C8 C 0.4086(9) 0.9881(8) 0.1344(4) 0.072(4) Uani 1 1 d . . .
H8 H 0.4213 1.0368 0.1241 0.086 Uiso 1 1 calc R . .
C9 C 0.4501(10) 0.9656(9) 0.1682(4) 0.076(4) Uani 1 1 d . . .
H9 H 0.4894 0.9995 0.1812 0.091 Uiso 1 1 calc R . .
C10 C 0.4333(9) 0.8926(9) 0.1827(4) 0.068(4) Uani 1 1 d . . .
H10 H 0.4618 0.8757 0.2052 0.081 Uiso 1 1 calc R . .
C11 C 0.3718(9) 0.8444(8) 0.1625(4) 0.068(4) Uani 1 1 d . . .
H11 H 0.3606 0.7944 0.1716 0.082 Uiso 1 1 calc R . .
N3 N 0.3237(6) 0.7170(5) 0.0745(3) 0.049(2) Uani 1 1 d . . .
C12 C 0.3448(8) 0.6530(6) 0.0955(3) 0.048(3) Uani 1 1 d . . .
C13 C 0.4118(9) 0.6018(8) 0.0831(4) 0.073(4) Uani 1 1 d . . .
H13 H 0.4287 0.5599 0.0985 0.088 Uiso 1 1 calc R . .
C14 C 0.4542(9) 0.6130(9) 0.0474(4) 0.075(4) Uani 1 1 d . . .
H14 H 0.4959 0.5768 0.0376 0.090 Uiso 1 1 calc R . .
C15 C 0.4325(9) 0.6796(8) 0.0269(4) 0.066(4) Uani 1 1 d . . .
H15 H 0.4627 0.6911 0.0039 0.079 Uiso 1 1 calc R . .
C16 C 0.3668(9) 0.7273(8) 0.0411(4) 0.065(4) Uani 1 1 d . . .
H16 H 0.3504 0.7704 0.0264 0.078 Uiso 1 1 calc R . .
N4 N 0.2354(6) 0.6989(6) 0.1420(3) 0.053(3) Uani 1 1 d . . .
C17 C 0.2990(8) 0.6440(6) 0.1329(3) 0.046(3) Uani 1 1 d . . .
C18 C 0.3119(9) 0.5818(7) 0.1582(4) 0.059(4) Uani 1 1 d . . .
H18 H 0.3537 0.5428 0.1517 0.071 Uiso 1 1 calc R . .
C19 C 0.2644(10) 0.5768(8) 0.1926(4) 0.065(4) Uani 1 1 d . . .
H19 H 0.2752 0.5359 0.2095 0.078 Uiso 1 1 calc R . .
C20 C 0.2010(9) 0.6335(8) 0.2013(4) 0.066(4) Uani 1 1 d . . .
H20 H 0.1664 0.6314 0.2239 0.079 Uiso 1 1 calc R . .
C21 C 0.1899(9) 0.6939(7) 0.1756(4) 0.064(4) Uani 1 1 d . . .
H21 H 0.1485 0.7334 0.1819 0.077 Uiso 1 1 calc R . .
N9 N 0.0717(8) 0.7084(8) 0.0545(4) 0.071(3) Uani 1 1 d . . .
O1 O 0.1276(7) 0.7624(6) 0.0481(3) 0.086(3) Uani 1 1 d . . .
O2 O 0.0257(8) 0.6776(6) 0.0301(3) 0.109(4) Uani 1 1 d . . .
O3 O 0.0666(8) 0.6871(7) 0.0891(3) 0.108(4) Uani 1 1 d . . .
O4 O 0.1067(6) 0.8525(5) 0.1329(2) 0.068(2) Uani 1 1 d . . .
Mn2 Mn 0.20775(12) 0.54458(10) 0.36382(5) 0.0491(6) Uani 1 1 d . . .
N5 N 0.3134(7) 0.6123(6) 0.3299(3) 0.055(3) Uani 1 1 d . . .
C22 C 0.3575(8) 0.6728(7) 0.3459(3) 0.048(3) Uani 1 1 d . . .
C23 C 0.4281(9) 0.7125(8) 0.3278(4) 0.070(4) Uani 1 1 d . . .
H23 H 0.4586 0.7534 0.3399 0.084 Uiso 1 1 calc R . .
C24 C 0.4519(9) 0.6893(8) 0.2911(4) 0.064(4) Uani 1 1 d . . .
H24 H 0.4971 0.7169 0.2778 0.077 Uiso 1 1 calc R . .
C25 C 0.4114(9) 0.6278(8) 0.2741(4) 0.068(4) Uani 1 1 d . . .
H25 H 0.4294 0.6114 0.2497 0.081 Uiso 1 1 calc R . .
C26 C 0.3418(9) 0.5898(7) 0.2943(4) 0.060(3) Uani 1 1 d . . .
H26 H 0.3133 0.5470 0.2830 0.072 Uiso 1 1 calc R . .
N6 N 0.2534(7) 0.6501(6) 0.3991(3) 0.053(3) Uani 1 1 d . . .
C27 C 0.3174(8) 0.6974(7) 0.3847(3) 0.050(3) Uani 1 1 d . . .
C28 C 0.3479(9) 0.7639(8) 0.4024(4) 0.067(4) Uani 1 1 d . . .
H28 H 0.3948 0.7940 0.3916 0.081 Uiso 1 1 calc R . .
C29 C 0.3064(10) 0.7844(8) 0.4366(4) 0.076(4) Uani 1 1 d . . .
H29 H 0.3253 0.8294 0.4492 0.091 Uiso 1 1 calc R . .
C30 C 0.2379(9) 0.7397(8) 0.4524(3) 0.061(4) Uani 1 1 d . . .
H30 H 0.2082 0.7537 0.4752 0.073 Uiso 1 1 calc R . .
C31 C 0.2150(9) 0.6721(8) 0.4327(4) 0.068(4) Uani 1 1 d . . .
H31 H 0.1700 0.6400 0.4434 0.081 Uiso 1 1 calc R . .
N7 N 0.3318(7) 0.4758(7) 0.3925(3) 0.061(3) Uani 1 1 d . . .
C32 C 0.3502(8) 0.4055(8) 0.3772(4) 0.059(4) Uani 1 1 d . . .
C33 C 0.4077(9) 0.3539(9) 0.3961(6) 0.085(5) Uani 1 1 d . . .
H33 H 0.4167 0.3041 0.3863 0.103 Uiso 1 1 calc R . .
C34 C 0.4513(11) 0.3763(12) 0.4293(6) 0.099(6) Uani 1 1 d . . .
H34 H 0.4914 0.3426 0.4420 0.119 Uiso 1 1 calc R . .
C35 C 0.4352(10) 0.4480(13) 0.4434(4) 0.091(5) Uani 1 1 d . . .
H35 H 0.4651 0.4642 0.4657 0.109 Uiso 1 1 calc R . .
C36 C 0.3755(10) 0.4971(10) 0.4251(4) 0.079(4) Uani 1 1 d . . .
H36 H 0.3647 0.5462 0.4354 0.095 Uiso 1 1 calc R . .
N8 N 0.2297(7) 0.4334(5) 0.3307(3) 0.053(3) Uani 1 1 d . . .
C37 C 0.2984(9) 0.3858(7) 0.3414(4) 0.061(3) Uani 1 1 d . . .
C38 C 0.3231(11) 0.3206(8) 0.3198(5) 0.084(5) Uani 1 1 d . . .
H38 H 0.3730 0.2896 0.3269 0.101 Uiso 1 1 calc R . .
C39 C 0.2717(14) 0.3038(10) 0.2877(6) 0.103(6) Uani 1 1 d . . .
H39 H 0.2860 0.2602 0.2730 0.124 Uiso 1 1 calc R . .
C40 C 0.2000(12) 0.3503(10) 0.2771(4) 0.086(5) Uani 1 1 d . . .
H40 H 0.1645 0.3390 0.2554 0.104 Uiso 1 1 calc R . .
C41 C 0.1813(9) 0.4154(8) 0.2997(4) 0.068(4) Uani 1 1 d . . .
H41 H 0.1325 0.4476 0.2926 0.081 Uiso 1 1 calc R . .
N10 N 0.0695(9) 0.6321(8) 0.3224(4) 0.072(3) Uani 1 1 d . . .
O5 O 0.0823(8) 0.6294(9) 0.3569(4) 0.136(5) Uani 1 1 d . . .
O6 O 0.1150(9) 0.5863(9) 0.3042(5) 0.149(6) Uani 1 1 d . . .
O7 O 0.0133(8) 0.6754(7) 0.3086(4) 0.118(4) Uani 1 1 d . . .
N11 N 0.0705(8) 0.4575(6) 0.4113(4) 0.060(3) Uani 1 1 d . . .
O8 O 0.1387(6) 0.5020(5) 0.4182(2) 0.062(2) Uani 1 1 d . . .
O9 O 0.0494(7) 0.4467(6) 0.3769(3) 0.093(3) Uani 1 1 d . . .
O10 O 0.0295(6) 0.4269(5) 0.4380(3) 0.085(3) Uani 1 1 d . . .
N12 N 0.0893(9) 0.9021(7) 0.2248(4) 0.071(3) Uani 1 1 d . . .
O11 O 0.0874(9) 0.9505(6) 0.2505(4) 0.127(5) Uani 1 1 d . . .
O12 O 0.1544(8) 0.9047(6) 0.2007(3) 0.099(3) Uani 1 1 d . . .
O13 O 0.0398(9) 0.8477(8) 0.2240(4) 0.138(5) Uani 1 1 d . . .

loop_
_atom_site_aniso_label
_atom_site_aniso_U_11
_atom_site_aniso_U_22
_atom_site_aniso_U_33
_atom_site_aniso_U_23
_atom_site_aniso_U_13
_atom_site_aniso_U_12
Mn1 0.0548(12) 0.0471(11) 0.0456(11) 0.0032(9) -0.0030(9) 0.0089(10)
N1 0.062(6) 0.044(6) 0.040(6) -0.002(5) -0.003(5) 0.011(5)
C2 0.055(8) 0.035(7) 0.047(7) -0.002(6) -0.002(6) 0.005(6)
C3 0.065(9) 0.064(10) 0.077(10) 0.008(8) 0.005(8) 0.010(8)
C4 0.101(12) 0.041(8) 0.083(11) 0.016(8) 0.011(10) -0.004(9)
C5 0.089(11) 0.054(8) 0.059(9) 0.021(8) 0.008(8) 0.011(9)
C6 0.080(10) 0.077(10) 0.048(8) -0.003(8) -0.013(8) 0.005(8)
N2 0.060(6) 0.062(7) 0.037(6) 0.005(5) -0.004(5) 0.006(6)
C7 0.031(7) 0.068(9) 0.043(7) -0.003(7) 0.000(6) 0.007(6)
C8 0.064(9) 0.068(10) 0.084(11) 0.005(9) -0.004(9) 0.001(8)
C9 0.071(10) 0.073(11) 0.083(11) -0.020(9) -0.010(9) -0.015(8)
C10 0.049(8) 0.105(12) 0.049(8) 0.003(8) -0.011(7) 0.014(9)
C11 0.056(8) 0.078(10) 0.070(9) 0.013(8) -0.014(8) -0.003(8)
N3 0.051(6) 0.045(6) 0.050(6) -0.003(5) -0.001(5) 0.010(5)
C12 0.042(7) 0.041(7) 0.062(8) 0.009(6) -0.006(6) 0.011(6)
C13 0.067(9) 0.076(10) 0.076(10) 0.020(8) -0.003(8) 0.023(8)
C14 0.060(9) 0.093(12) 0.073(10) 0.001(9) 0.010(8) 0.022(8)
C15 0.048(8) 0.073(10) 0.076(9) -0.005(9) 0.013(7) -0.004(8)
C16 0.071(9) 0.063(9) 0.061(9) -0.009(7) 0.003(8) 0.003(8)
N4 0.048(6) 0.055(6) 0.056(7) 0.004(5) 0.003(5) -0.002(6)
C17 0.044(7) 0.044(7) 0.051(8) 0.002(6) -0.012(6) 0.009(6)
C18 0.072(9) 0.047(8) 0.059(9) -0.002(7) -0.024(7) 0.021(7)
C19 0.096(11) 0.055(8) 0.044(8) 0.013(7) -0.004(8) 0.004(8)
C20 0.081(10) 0.065(9) 0.051(8) 0.004(7) -0.014(7) 0.013(8)
C21 0.069(9) 0.054(8) 0.069(9) 0.003(8) 0.006(8) 0.005(7)
N9 0.067(8) 0.075(9) 0.072(9) -0.003(8) -0.022(7) 0.004(7)
O1 0.078(7) 0.072(7) 0.107(8) 0.005(6) -0.009(6) -0.011(6)
O2 0.128(10) 0.095(8) 0.103(8) -0.013(7) -0.059(8) -0.002(7)
O3 0.132(10) 0.112(9) 0.080(8) 0.003(7) -0.005(7) 0.017(8)
O4 0.066(6) 0.081(6) 0.057(5) 0.005(5) 0.007(4) 0.024(5)
Mn2 0.0501(11) 0.0483(11) 0.0488(11) -0.0045(9) -0.0006(9) -0.0041(9)
N5 0.061(7) 0.059(7) 0.045(6) 0.002(5) 0.001(5) 0.001(6)
C22 0.055(8) 0.046(7) 0.045(7) -0.001(6) -0.020(6) -0.005(7)
C23 0.073(10) 0.066(9) 0.070(10) 0.005(8) -0.004(8) -0.024(8)
C24 0.056(8) 0.072(10) 0.065(10) 0.012(8) 0.008(7) -0.013(8)
C25 0.076(10) 0.074(10) 0.052(8) 0.012(8) 0.010(8) -0.010(8)
C26 0.078(9) 0.047(8) 0.054(8) -0.003(7) 0.003(7) -0.014(7)
N6 0.065(7) 0.057(7) 0.038(6) -0.002(5) -0.002(5) -0.011(6)
C27 0.055(8) 0.051(8) 0.043(7) -0.001(6) -0.017(6) -0.005(7)
C28 0.067(9) 0.066(9) 0.069(10) -0.003(8) -0.006(8) -0.021(8)
C29 0.096(12) 0.057(9) 0.076(10) -0.011(8) -0.028(9) -0.024(9)
C30 0.081(10) 0.051(8) 0.050(8) -0.014(7) -0.003(7) 0.005(8)
C31 0.064(9) 0.072(10) 0.067(9) 0.003(8) 0.001(8) -0.004(8)
N7 0.049(6) 0.079(9) 0.055(7) 0.012(6) 0.005(6) 0.007(6)
C32 0.038(8) 0.059(9) 0.078(10) 0.030(8) 0.027(7) 0.004(7)
C33 0.045(9) 0.070(11) 0.141(16) 0.036(11) 0.016(10) 0.016(8)
C34 0.055(11) 0.112(16) 0.130(17) 0.058(13) -0.003(11) 0.022(11)
C35 0.067(11) 0.139(17) 0.066(10) 0.014(11) -0.016(8) 0.017(12)
C36 0.070(10) 0.112(12) 0.055(9) 0.000(9) -0.006(8) 0.023(10)
N8 0.061(7) 0.045(6) 0.051(6) -0.004(5) 0.006(5) -0.012(6)
C37 0.055(9) 0.043(8) 0.084(10) 0.002(8) 0.015(8) -0.010(7)
C38 0.074(10) 0.060(10) 0.118(14) -0.004(10) 0.016(10) 0.000(8)
C39 0.108(16) 0.089(13) 0.112(15) -0.027(12) 0.037(12) -0.018(13)
C40 0.092(12) 0.091(12) 0.076(11) -0.025(10) -0.008(9) -0.030(11)
C41 0.072(10) 0.063(9) 0.068(9) -0.018(8) -0.007(8) -0.018(8)
N10 0.065(9) 0.072(9) 0.079(10) 0.018(8) -0.024(8) -0.018(7)
O5 0.119(10) 0.201(15) 0.087(9) 0.050(9) -0.016(8) -0.014(9)
O6 0.103(10) 0.133(12) 0.210(16) -0.070(11) -0.001(10) 0.009(9)
O7 0.113(9) 0.092(8) 0.147(11) 0.025(8) -0.066(8) 0.004(7)
N11 0.058(8) 0.046(7) 0.077(9) 0.003(7) 0.013(7) 0.008(6)
O8 0.050(5) 0.066(6) 0.068(6) 0.005(5) -0.009(4) -0.016(5)
O9 0.083(7) 0.121(9) 0.075(7) -0.030(7) -0.004(6) -0.021(6)
O10 0.073(7) 0.073(7) 0.111(8) 0.024(6) 0.043(6) -0.004(5)
N12 0.081(9) 0.059(8) 0.073(9) 0.001(7) 0.011(7) -0.006(7)
O11 0.173(12) 0.095(8) 0.114(9) -0.055(8) 0.036(9) -0.015(8)
O12 0.098(8) 0.117(9) 0.083(7) -0.015(7) 0.010(7) -0.035(7)
O13 0.155(12) 0.112(10) 0.146(11) -0.033(8) 0.036(9) -0.088(9)

loop_
_atom_type_symbol
_atom_type_description
_atom_type_scat_dispersion_real
_atom_type_scat_dispersion_imag
_atom_type_scat_source
C C 0.0033 0.0016 'International Tables Vol C Tables 4.2.6.8 and 6.1.1.4'
H H 0.0000 0.0000 'International Tables Vol C Tables 4.2.6.8 and 6.1.1.4'
N N 0.0061 0.0033 'International Tables Vol C Tables 4.2.6.8 and 6.1.1.4'
Mn Mn 0.3368 0.7283 'International Tables Vol C Tables 4.2.6.8 and 6.1.1.4'
O O 0.0106 0.0060 'International Tables Vol C Tables 4.2.6.8 and 6.1.1.4'

loop_
_geom_angle_atom_site_label_1
_geom_angle_atom_site_label_2
_geom_angle_atom_site_label_3
_geom_angle
_geom_angle_site_symmetry_1
_geom_angle_site_symmetry_3
_geom_angle_publ_flag
O4 Mn1 O1 98.5(3) . . ?
O4 Mn1 N4 94.6(3) . . ?
O1 Mn1 N4 113.6(4) . . ?
O4 Mn1 N3 167.3(3) . . ?
O1 Mn1 N3 85.7(3) . . ?
N4 Mn1 N3 72.8(4) . . ?
O4 Mn1 N1 92.5(3) . . ?
O1 Mn1 N1 84.4(4) . . ?
N4 Mn1 N1 159.4(4) . . ?
N3 Mn1 N1 99.9(3) . . ?
O4 Mn1 N2 91.5(3) . . ?
O1 Mn1 N2 153.7(4) . . ?
N4 Mn1 N2 89.6(3) . . ?
N3 Mn1 N2 89.9(3) . . ?
N1 Mn1 N2 70.8(3) . . ?
C2 N1 C6 117.8(10) . . ?
C2 N1 Mn1 118.8(7) . . ?
C6 N1 Mn1 123.3(9) . . ?
N1 C2 C3 121.1(11) . . ?
N1 C2 C7 117.0(11) . . ?
C3 C2 C7 121.8(12) . . ?
C4 C3 C2 119.9(13) . . ?
C4 C3 H3 120.0 . . ?
C2 C3 H3 120.0 . . ?
C5 C4 C3 120.2(13) . . ?
C5 C4 H4 119.9 . . ?
C3 C4 H4 119.9 . . ?
C4 C5 C6 118.2(13) . . ?
C4 C5 H5 120.9 . . ?
C6 C5 H5 120.9 . . ?
N1 C6 C5 122.6(13) . . ?
N1 C6 H6 118.7 . . ?
C5 C6 H6 118.7 . . ?
C11 N2 C7 119.7(11) . . ?
C11 N2 Mn1 123.3(9) . . ?
C7 N2 Mn1 116.8(7) . . ?
N2 C7 C8 120.6(11) . . ?
N2 C7 C2 115.9(11) . . ?
C8 C7 C2 123.5(13) . . ?
C7 C8 C9 120.4(13) . . ?
C7 C8 H8 119.8 . . ?
C9 C8 H8 119.8 . . ?
C8 C9 C10 119.6(13) . . ?
C8 C9 H9 120.2 . . ?
C10 C9 H9 120.2 . . ?
C9 C10 C11 118.0(12) . . ?
C9 C10 H10 121.0 . . ?
C11 C10 H10 121.0 . . ?
N2 C11 C10 121.7(13) . . ?
N2 C11 H11 119.2 . . ?
C10 C11 H11 119.2 . . ?
C16 N3 C12 118.2(10) . . ?
C16 N3 Mn1 125.5(8) . . ?
C12 N3 Mn1 116.3(8) . . ?
N3 C12 C13 120.7(11) . . ?
N3 C12 C17 117.4(10) . . ?
C13 C12 C17 121.7(11) . . ?
C12 C13 C14 119.7(12) . . ?
C12 C13 H13 120.1 . . ?
C14 C13 H13 120.1 . . ?
C15 C14 C13 118.2(13) . . ?
C15 C14 H14 120.9 . . ?
C13 C14 H14 120.9 . . ?
C16 C15 C14 118.4(13) . . ?
C16 C15 H15 120.8 . . ?
C14 C15 H15 120.8 . . ?
N3 C16 C15 124.5(13) . . ?
N3 C16 H16 117.7 . . ?
C15 C16 H16 117.7 . . ?
C21 N4 C17 119.5(10) . . ?
C21 N4 Mn1 123.2(8) . . ?
C17 N4 Mn1 117.3(7) . . ?
N4 C17 C18 118.4(11) . . ?
N4 C17 C12 116.2(10) . . ?
C18 C17 C12 125.4(11) . . ?
C19 C18 C17 121.8(12) . . ?
C19 C18 H18 119.1 . . ?
C17 C18 H18 119.1 . . ?
C20 C19 C18 118.5(12) . . ?
C20 C19 H19 120.7 . . ?
C18 C19 H19 120.7 . . ?
C19 C20 C21 118.1(13) . . ?
C19 C20 H20 121.0 . . ?
C21 C20 H20 121.0 . . ?
N4 C21 C20 123.6(12) . . ?
N4 C21 H21 118.2 . . ?
C20 C21 H21 118.2 . . ?
O2 N9 O1 124.1(14) . . ?
O2 N9 O3 120.9(14) . . ?
O1 N9 O3 115.0(12) . . ?
N9 O1 Mn1 114.2(9) . . ?
N5 Mn2 N8 94.4(3) . . ?
N5 Mn2 O8 154.7(3) . . ?
N8 Mn2 O8 102.3(3) . . ?
N5 Mn2 N6 71.0(4) . . ?
N8 Mn2 N6 155.0(4) . . ?
O8 Mn2 N6 86.4(3) . . ?
N5 Mn2 O5 98.4(4) . . ?
N8 Mn2 O5 125.9(5) . . ?
O8 Mn2 O5 87.0(4) . . ?
N6 Mn2 O5 77.4(4) . . ?
N5 Mn2 N7 88.1(3) . . ?
N8 Mn2 N7 71.6(4) . . ?
O8 Mn2 N7 79.6(3) . . ?
N6 Mn2 N7 87.4(4) . . ?
O5 Mn2 N7 160.3(4) . . ?
C22 N5 C26 117.1(10) . . ?
C22 N5 Mn2 120.4(8) . . ?
C26 N5 Mn2 122.2(8) . . ?
N5 C22 C23 123.1(11) . . ?
N5 C22 C27 113.7(11) . . ?
C23 C22 C27 123.1(11) . . ?
C24 C23 C22 117.5(12) . . ?
C24 C23 H23 121.2 . . ?
C22 C23 H23 121.2 . . ?
C25 C24 C23 121.7(12) . . ?
C25 C24 H24 119.2 . . ?
C23 C24 H24 119.2 . . ?
C24 C25 C26 117.6(12) . . ?
C24 C25 H25 121.2 . . ?
C26 C25 H25 121.2 . . ?
N5 C26 C25 122.9(12) . . ?
N5 C26 H26 118.6 . . ?
C25 C26 H26 118.6 . . ?
C27 N6 C31 116.2(10) . . ?
C27 N6 Mn2 118.9(8) . . ?
C31 N6 Mn2 124.7(9) . . ?
N6 C27 C28 124.4(11) . . ?
N6 C27 C22 115.3(10) . . ?
C28 C27 C22 120.4(12) . . ?
C29 C28 C27 117.5(12) . . ?
C29 C28 H28 121.3 . . ?
C27 C28 H28 121.3 . . ?
C30 C29 C28 121.1(12) . . ?
C30 C29 H29 119.5 . . ?
C28 C29 H29 119.5 . . ?
C29 C30 C31 116.4(12) . . ?
C29 C30 H30 121.8 . . ?
C31 C30 H30 121.8 . . ?
N6 C31 C30 124.4(13) . . ?
N6 C31 H31 117.8 . . ?
C30 C31 H31 117.8 . . ?
C32 N7 C36 118.9(12) . . ?
C32 N7 Mn2 115.6(9) . . ?
C36 N7 Mn2 124.9(10) . . ?
N7 C32 C33 120.6(14) . . ?
N7 C32 C37 115.8(11) . . ?
C33 C32 C37 123.4(15) . . ?
C34 C33 C32 119.6(16) . . ?
C34 C33 H33 120.2 . . ?
C32 C33 H33 120.2 . . ?
C35 C34 C33 118.9(16) . . ?
C35 C34 H34 120.5 . . ?
C33 C34 H34 120.5 . . ?
C34 C35 C36 120.6(16) . . ?
C34 C35 H35 119.7 . . ?
C36 C35 H35 119.7 . . ?
N7 C36 C35 121.2(15) . . ?
N7 C36 H36 119.4 . . ?
C35 C36 H36 119.4 . . ?
C41 N8 C37 118.3(11) . . ?
C41 N8 Mn2 122.8(9) . . ?
C37 N8 Mn2 118.8(8) . . ?
N8 C37 C38 122.0(14) . . ?
N8 C37 C32 117.7(11) . . ?
C38 C37 C32 120.3(14) . . ?
C39 C38 C37 118.1(15) . . ?
C39 C38 H38 121.0 . . ?
C37 C38 H38 121.0 . . ?
C40 C39 C38 120.5(16) . . ?
C40 C39 H39 119.7 . . ?
C38 C39 H39 119.7 . . ?
C39 C40 C41 117.9(15) . . ?
C39 C40 H40 121.1 . . ?
C41 C40 H40 121.1 . . ?
N8 C41 C40 123.1(14) . . ?
N8 C41 H41 118.4 . . ?
C40 C41 H41 118.4 . . ?
O7 N10 O6 124.5(16) . . ?
O7 N10 O5 121.3(17) . . ?
O6 N10 O5 114.2(16) . . ?
N10 O5 Mn2 104.0(11) . . ?
O10 N11 O9 123.1(12) . . ?
O10 N11 O8 119.5(12) . . ?
O9 N11 O8 117.4(11) . . ?
N11 O8 Mn2 112.3(7) . . ?
O13 N12 O11 123.1(14) . . ?
O13 N12 O12 117.8(13) . . ?
O11 N12 O12 118.5(13) . . ?

loop_
_geom_bond_atom_site_label_1
_geom_bond_atom_site_label_2
_geom_bond_distance
_geom_bond_site_symmetry_2
_geom_bond_publ_flag
Mn1 O4 2.156(8) . ?
Mn1 O1 2.251(10) . ?
Mn1 N4 2.258(10) . ?
Mn1 N3 2.266(9) . ?
Mn1 N1 2.283(10) . ?
Mn1 N2 2.334(10) . ?
N1 C2 1.339(14) . ?
N1 C6 1.357(14) . ?
C2 C3 1.386(16) . ?
C2 C7 1.471(15) . ?
C3 C4 1.359(17) . ?
C3 H3 0.9300 . ?
C4 C5 1.348(17) . ?
C4 H4 0.9300 . ?
C5 C6 1.388(17) . ?
C5 H5 0.9300 . ?
C6 H6 0.9300 . ?
N2 C11 1.332(14) . ?
N2 C7 1.355(14) . ?
C7 C8 1.365(17) . ?
C8 C9 1.372(18) . ?
C8 H8 0.9300 . ?
C9 C10 1.375(18) . ?
C9 H9 0.9300 . ?
C10 C11 1.401(17) . ?
C10 H10 0.9300 . ?
C11 H11 0.9300 . ?
N3 C16 1.328(15) . ?
N3 C12 1.354(13) . ?
C12 C13 1.375(16) . ?
C12 C17 1.463(15) . ?
C13 C14 1.395(17) . ?
C13 H13 0.9300 . ?
C14 C15 1.383(18) . ?
C14 H14 0.9300 . ?
C15 C16 1.346(17) . ?
C15 H15 0.9300 . ?
C16 H16 0.9300 . ?
N4 C21 1.338(14) . ?
N4 C17 1.353(13) . ?
C17 C18 1.398(15) . ?
C18 C19 1.378(16) . ?
C18 H18 0.9300 . ?
C19 C20 1.371(16) . ?
C19 H19 0.9300 . ?
C20 C21 1.380(16) . ?
C20 H20 0.9300 . ?
C21 H21 0.9300 . ?
N9 O2 1.198(13) . ?
N9 O1 1.250(13) . ?
N9 O3 1.257(14) . ?
Mn2 N5 2.250(10) . ?
Mn2 N8 2.254(9) . ?
Mn2 O8 2.255(8) . ?
Mn2 N6 2.287(10) . ?
Mn2 O5 2.336(14) . ?
Mn2 N7 2.365(10) . ?
N5 C22 1.340(13) . ?
N5 C26 1.356(14) . ?
C22 C23 1.377(16) . ?
C22 C27 1.524(16) . ?
C23 C24 1.376(17) . ?
C23 H23 0.9300 . ?
C24 C25 1.345(17) . ?
C24 H24 0.9300 . ?
C25 C26 1.387(16) . ?
C25 H25 0.9300 . ?
C26 H26 0.9300 . ?
N6 C27 1.328(14) . ?
N6 C31 1.345(14) . ?
C27 C28 1.372(16) . ?
C28 C29 1.376(17) . ?
C28 H28 0.9300 . ?
C29 C30 1.366(17) . ?
C29 H29 0.9300 . ?
C30 C31 1.388(17) . ?
C30 H30 0.9300 . ?
C31 H31 0.9300 . ?
N7 C32 1.346(15) . ?
N7 C36 1.346(16) . ?
C32 C33 1.381(17) . ?
C32 C37 1.488(17) . ?
C33 C34 1.37(2) . ?
C33 H33 0.9300 . ?
C34 C35 1.35(2) . ?
C34 H34 0.9300 . ?
C35 C36 1.361(19) . ?
C35 H35 0.9300 . ?
C36 H36 0.9300 . ?
N8 C41 1.319(15) . ?
N8 C37 1.339(15) . ?
C37 C38 1.395(18) . ?
C38 C39 1.37(2) . ?
C38 H38 0.9300 . ?
C39 C40 1.36(2) . ?
C39 H39 0.9300 . ?
C40 C41 1.394(19) . ?
C40 H40 0.9300 . ?
C41 H41 0.9300 . ?
N10 O7 1.199(14) . ?
N10 O6 1.205(15) . ?
N10 O5 1.213(14) . ?
N11 O10 1.218(12) . ?
N11 O9 1.245(13) . ?
N11 O8 1.269(12) . ?
N12 O13 1.178(14) . ?
N12 O11 1.220(13) . ?
N12 O12 1.256(13) . ?

loop_
_geom_torsion_atom_site_label_1
_geom_torsion_atom_site_label_2
_geom_torsion_atom_site_label_3
_geom_torsion_atom_site_label_4
_geom_torsion
_geom_torsion_site_symmetry_1
_geom_torsion_site_symmetry_2
_geom_torsion_site_symmetry_3
_geom_torsion_site_symmetry_4
_geom_torsion_publ_flag
O4 Mn1 N1 C2 87.9(8) . . . . ?
O1 Mn1 N1 C2 -173.9(8) . . . . ?
N4 Mn1 N1 C2 -22.2(15) . . . . ?
N3 Mn1 N1 C2 -89.2(8) . . . . ?
N2 Mn1 N1 C2 -2.8(8) . . . . ?
O4 Mn1 N1 C6 -91.1(9) . . . . ?
O1 Mn1 N1 C6 7.2(9) . . . . ?
N4 Mn1 N1 C6 158.8(10) . . . . ?
N3 Mn1 N1 C6 91.9(9) . . . . ?
N2 Mn1 N1 C6 178.2(10) . . . . ?
C6 N1 C2 C3 -1.5(16) . . . . ?
Mn1 N1 C2 C3 179.5(9) . . . . ?
C6 N1 C2 C7 178.4(10) . . . . ?
Mn1 N1 C2 C7 -0.6(13) . . . . ?
N1 C2 C3 C4 0.2(18) . . . . ?
C7 C2 C3 C4 -179.7(11) . . . . ?
C2 C3 C4 C5 1(2) . . . . ?
C3 C4 C5 C6 -2(2) . . . . ?
C2 N1 C6 C5 1.0(18) . . . . ?
Mn1 N1 C6 C5 180.0(9) . . . . ?
C4 C5 C6 N1 1(2) . . . . ?
O4 Mn1 N2 C11 90.5(10) . . . . ?
O1 Mn1 N2 C11 -156.9(9) . . . . ?
N4 Mn1 N2 C11 -4.1(10) . . . . ?
N3 Mn1 N2 C11 -76.8(10) . . . . ?
N1 Mn1 N2 C11 -177.4(10) . . . . ?
O4 Mn1 N2 C7 -85.9(8) . . . . ?
O1 Mn1 N2 C7 26.6(13) . . . . ?
N4 Mn1 N2 C7 179.5(8) . . . . ?
N3 Mn1 N2 C7 106.7(8) . . . . ?
N1 Mn1 N2 C7 6.2(7) . . . . ?
C11 N2 C7 C8 -3.1(17) . . . . ?
Mn1 N2 C7 C8 173.5(9) . . . . ?
C11 N2 C7 C2 174.7(10) . . . . ?
Mn1 N2 C7 C2 -8.7(12) . . . . ?
N1 C2 C7 N2 6.2(15) . . . . ?
C3 C2 C7 N2 -173.9(11) . . . . ?
N1 C2 C7 C8 -176.1(11) . . . . ?
C3 C2 C7 C8 3.8(18) . . . . ?
N2 C7 C8 C9 0.3(19) . . . . ?
C2 C7 C8 C9 -177.3(11) . . . . ?
C7 C8 C9 C10 2(2) . . . . ?
C8 C9 C10 C11 -1(2) . . . . ?
C7 N2 C11 C10 3.6(18) . . . . ?
Mn1 N2 C11 C10 -172.8(9) . . . . ?
C9 C10 C11 N2 -1.3(19) . . . . ?
O4 Mn1 N3 C16 173.8(13) . . . . ?
O1 Mn1 N3 C16 64.0(10) . . . . ?
N4 Mn1 N3 C16 -179.8(10) . . . . ?
N1 Mn1 N3 C16 -19.6(10) . . . . ?
N2 Mn1 N3 C16 -90.1(10) . . . . ?
O4 Mn1 N3 C12 -5(2) . . . . ?
O1 Mn1 N3 C12 -114.5(8) . . . . ?
N4 Mn1 N3 C12 1.8(7) . . . . ?
N1 Mn1 N3 C12 162.0(8) . . . . ?
N2 Mn1 N3 C12 91.5(8) . . . . ?
C16 N3 C12 C13 2.6(17) . . . . ?
Mn1 N3 C12 C13 -178.9(9) . . . . ?
C16 N3 C12 C17 178.0(10) . . . . ?
Mn1 N3 C12 C17 -3.5(13) . . . . ?
N3 C12 C13 C14 -4.2(19) . . . . ?
C17 C12 C13 C14 -179.4(12) . . . . ?
C12 C13 C14 C15 5(2) . . . . ?
C13 C14 C15 C16 -5(2) . . . . ?
C12 N3 C16 C15 -2.2(18) . . . . ?
Mn1 N3 C16 C15 179.4(9) . . . . ?
C14 C15 C16 N3 3(2) . . . . ?
O4 Mn1 N4 C21 -2.4(9) . . . . ?
O1 Mn1 N4 C21 -103.8(9) . . . . ?
N3 Mn1 N4 C21 179.0(10) . . . . ?
N1 Mn1 N4 C21 107.3(12) . . . . ?
N2 Mn1 N4 C21 89.0(9) . . . . ?
O4 Mn1 N4 C17 178.7(8) . . . . ?
O1 Mn1 N4 C17 77.4(8) . . . . ?
N3 Mn1 N4 C17 0.1(8) . . . . ?
N1 Mn1 N4 C17 -71.6(13) . . . . ?
N2 Mn1 N4 C17 -89.9(8) . . . . ?
C21 N4 C17 C18 2.8(16) . . . . ?
Mn1 N4 C17 C18 -178.3(8) . . . . ?
C21 N4 C17 C12 179.2(10) . . . . ?
Mn1 N4 C17 C12 -1.9(13) . . . . ?
N3 C12 C17 N4 3.6(15) . . . . ?
C13 C12 C17 N4 178.9(11) . . . . ?
N3 C12 C17 C18 179.7(11) . . . . ?
C13 C12 C17 C18 -4.9(18) . . . . ?
N4 C17 C18 C19 -2.5(17) . . . . ?
C12 C17 C18 C19 -178.5(11) . . . . ?
C17 C18 C19 C20 2.0(19) . . . . ?
C18 C19 C20 C21 -1.8(19) . . . . ?
C17 N4 C21 C20 -2.8(18) . . . . ?
Mn1 N4 C21 C20 178.4(9) . . . . ?
C19 C20 C21 N4 2(2) . . . . ?
O2 N9 O1 Mn1 -173.2(10) . . . . ?
O3 N9 O1 Mn1 6.3(14) . . . . ?
O4 Mn1 O1 N9 -71.6(9) . . . . ?
N4 Mn1 O1 N9 27.2(10) . . . . ?
N3 Mn1 O1 N9 96.3(9) . . . . ?
N1 Mn1 O1 N9 -163.3(9) . . . . ?
N2 Mn1 O1 N9 177.3(8) . . . . ?
N8 Mn2 N5 C22 -152.9(8) . . . . ?
O8 Mn2 N5 C22 -21.1(13) . . . . ?
N6 Mn2 N5 C22 6.4(8) . . . . ?
O5 Mn2 N5 C22 79.8(9) . . . . ?
N7 Mn2 N5 C22 -81.5(9) . . . . ?
N8 Mn2 N5 C26 20.7(9) . . . . ?
O8 Mn2 N5 C26 152.4(9) . . . . ?
N6 Mn2 N5 C26 179.9(10) . . . . ?
O5 Mn2 N5 C26 -106.7(10) . . . . ?
N7 Mn2 N5 C26 92.0(9) . . . . ?
C26 N5 C22 C23 0.6(17) . . . . ?
Mn2 N5 C22 C23 174.5(9) . . . . ?
C26 N5 C22 C27 176.4(10) . . . . ?
Mn2 N5 C22 C27 -9.8(12) . . . . ?
N5 C22 C23 C24 1.9(18) . . . . ?
C27 C22 C23 C24 -173.5(11) . . . . ?
C22 C23 C24 C25 -3(2) . . . . ?
C23 C24 C25 C26 2(2) . . . . ?
C22 N5 C26 C25 -1.7(17) . . . . ?
Mn2 N5 C26 C25 -175.5(9) . . . . ?
C24 C25 C26 N5 0.3(19) . . . . ?
N5 Mn2 N6 C27 -1.4(8) . . . . ?
N8 Mn2 N6 C27 55.5(13) . . . . ?
O8 Mn2 N6 C27 167.2(9) . . . . ?
O5 Mn2 N6 C27 -105.1(9) . . . . ?
N7 Mn2 N6 C27 87.5(9) . . . . ?
N5 Mn2 N6 C31 173.1(10) . . . . ?
N8 Mn2 N6 C31 -130.0(11) . . . . ?
O8 Mn2 N6 C31 -18.2(10) . . . . ?
O5 Mn2 N6 C31 69.5(10) . . . . ?
N7 Mn2 N6 C31 -97.9(10) . . . . ?
C31 N6 C27 C28 2.5(17) . . . . ?
Mn2 N6 C27 C28 177.5(9) . . . . ?
C31 N6 C27 C22 -177.9(10) . . . . ?
Mn2 N6 C27 C22 -2.9(13) . . . . ?
N5 C22 C27 N6 8.1(14) . . . . ?
C23 C22 C27 N6 -176.2(11) . . . . ?
N5 C22 C27 C28 -172.3(11) . . . . ?
C23 C22 C27 C28 3.5(17) . . . . ?
N6 C27 C28 C29 -2.8(19) . . . . ?
C22 C27 C28 C29 177.6(11) . . . . ?
C27 C28 C29 C30 0(2) . . . . ?
C28 C29 C30 C31 1.8(19) . . . . ?
C27 N6 C31 C30 0.1(18) . . . . ?
Mn2 N6 C31 C30 -174.6(9) . . . . ?
C29 C30 C31 N6 -2.2(19) . . . . ?
N5 Mn2 N7 C32 -98.9(8) . . . . ?
N8 Mn2 N7 C32 -3.6(8) . . . . ?
O8 Mn2 N7 C32 103.3(8) . . . . ?
N6 Mn2 N7 C32 -169.9(8) . . . . ?
O5 Mn2 N7 C32 151.0(11) . . . . ?
N5 Mn2 N7 C36 90.0(11) . . . . ?
N8 Mn2 N7 C36 -174.7(11) . . . . ?
O8 Mn2 N7 C36 -67.8(10) . . . . ?
N6 Mn2 N7 C36 19.0(11) . . . . ?
O5 Mn2 N7 C36 -20.1(19) . . . . ?
C36 N7 C32 C33 4.7(17) . . . . ?
Mn2 N7 C32 C33 -166.9(9) . . . . ?
C36 N7 C32 C37 179.3(11) . . . . ?
Mn2 N7 C32 C37 7.6(12) . . . . ?
N7 C32 C33 C34 -4.5(19) . . . . ?
C37 C32 C33 C34 -178.6(12) . . . . ?
C32 C33 C34 C35 2(2) . . . . ?
C33 C34 C35 C36 1(3) . . . . ?
C32 N7 C36 C35 -2.2(19) . . . . ?
Mn2 N7 C36 C35 168.6(10) . . . . ?
C34 C35 C36 N7 -1(2) . . . . ?
N5 Mn2 N8 C41 -90.8(9) . . . . ?
O8 Mn2 N8 C41 108.2(9) . . . . ?
N6 Mn2 N8 C41 -143.4(10) . . . . ?
O5 Mn2 N8 C41 13.0(11) . . . . ?
N7 Mn2 N8 C41 -177.3(10) . . . . ?
N5 Mn2 N8 C37 85.1(8) . . . . ?
O8 Mn2 N8 C37 -75.9(9) . . . . ?
N6 Mn2 N8 C37 32.5(13) . . . . ?
O5 Mn2 N8 C37 -171.1(8) . . . . ?
N7 Mn2 N8 C37 -1.4(8) . . . . ?
C41 N8 C37 C38 3.6(17) . . . . ?
Mn2 N8 C37 C38 -172.5(9) . . . . ?
C41 N8 C37 C32 -178.0(10) . . . . ?
Mn2 N8 C37 C32 5.9(13) . . . . ?
N7 C32 C37 N8 -9.1(15) . . . . ?
C33 C32 C37 N8 165.2(11) . . . . ?
N7 C32 C37 C38 169.3(11) . . . . ?
C33 C32 C37 C38 -16.3(18) . . . . ?
N8 C37 C38 C39 -3(2) . . . . ?
C32 C37 C38 C39 178.3(12) . . . . ?
C37 C38 C39 C40 1(2) . . . . ?
C38 C39 C40 C41 0(2) . . . . ?
C37 N8 C41 C40 -1.8(18) . . . . ?
Mn2 N8 C41 C40 174.1(10) . . . . ?
C39 C40 C41 N8 0(2) . . . . ?
O7 N10 O5 Mn2 -174.7(10) . . . . ?
O6 N10 O5 Mn2 8.0(15) . . . . ?
N5 Mn2 O5 N10 60.7(10) . . . . ?
N8 Mn2 O5 N10 -41.1(11) . . . . ?
O8 Mn2 O5 N10 -144.1(10) . . . . ?
N6 Mn2 O5 N10 129.0(10) . . . . ?
N7 Mn2 O5 N10 169.2(10) . . . . ?
O10 N11 O8 Mn2 176.2(8) . . . . ?
O9 N11 O8 Mn2 -3.1(12) . . . . ?
N5 Mn2 O8 N11 179.6(8) . . . . ?
N8 Mn2 O8 N11 -50.0(8) . . . . ?
N6 Mn2 O8 N11 153.7(7) . . . . ?
O5 Mn2 O8 N11 76.2(8) . . . . ?
N7 Mn2 O8 N11 -118.3(8) . . . . ?
